data_4321514
loop_
_publ_author_name
'Peter M. Graham'
'Robert D. Pike'
'Michal Sabat'
'Rosa D. Bailey'
'William T. Pennington'

_publ_section_title
;
 Coordination Polymers of Copper(I) Halides
;
_journal_name_full 'Inorganic Chemistry'
_journal_page_first 5121
_journal_page_last 5132
_journal_paper_doi 10.1021/ic0005341
_journal_volume 39
_journal_year 2000
_chemical_formula_moiety 'C8 H6 I2 Cu2 N2 '
_chemical_formula_sum 'C8 H6 Cu2 I2 N2'
_chemical_formula_weight 511.03
_space_group_IT_number 14
_symmetry_cell_setting monoclinic
_symmetry_Int_Tables_number 14
_symmetry_space_group_name_Hall '-P 2ybc'
_symmetry_space_group_name_H-M 'P 1 21/c 1'
_atom_sites_solution_hydrogens geom
_atom_sites_solution_primary direct
_atom_sites_solution_secondary difmap
_cell_angle_alpha 90
_cell_angle_beta 110.1631(6)
_cell_angle_gamma 90
_cell_formula_units_Z 4
_cell_length_a 4.3718(6)
_cell_length_b 17.718(2)
_cell_length_c 14.7481(4)
_cell_measurement_reflns_used 6019
_cell_measurement_temperature 293(2)
_cell_measurement_theta_max 26.36
_cell_measurement_theta_min 3.1
_cell_volume 1072.37(19)
_computing_cell_refinement 'CrystalClear (Rigaku Corporation, 1999)'
_computing_data_collection 'CrystalClear (Rigaku Corporation, 1999)'
_computing_data_reduction 'CrystalClear (Rigaku Corporation, 1999)'
_computing_publication_material 'SHELXS-97 (Sheldrick, 1990)'
_computing_structure_refinement 'SHELXS-97 (Sheldrick, 1990)'
_computing_structure_solution 'SHELXS-97 (Sheldrick, 1990)'
_diffrn_ambient_temperature 293.2
_diffrn_measured_fraction_theta_full 0.996
_diffrn_measured_fraction_theta_max 0.996
_diffrn_measurement_device 'Mercury AFC8S'
_diffrn_measurement_method \w
_diffrn_radiation_detector CCD
_diffrn_radiation_monochromator graphite
_diffrn_radiation_source 'Fine-focus sealed tube'
_diffrn_radiation_type 'Mo K\a'
_diffrn_radiation_wavelength 0.7107
_diffrn_reflns_av_R_equivalents 0.0570
_diffrn_reflns_av_sigmaI/netI 0.0364
_diffrn_reflns_limit_h_max 5
_diffrn_reflns_limit_h_min -5
_diffrn_reflns_limit_k_max 22
_diffrn_reflns_limit_k_min -20
_diffrn_reflns_limit_l_max 17
_diffrn_reflns_limit_l_min -18
_diffrn_reflns_number 10305
_diffrn_reflns_theta_full 26.36
_diffrn_reflns_theta_max 26.36
_diffrn_reflns_theta_min 3.16
_diffrn_standards_decay_% 0.00
_diffrn_standards_interval_count 0
_diffrn_standards_number 0
_exptl_absorpt_coefficient_mu 9.681
_exptl_absorpt_correction_T_max 1.00
_exptl_absorpt_correction_T_min 0.364
_exptl_absorpt_correction_type empirical
_exptl_absorpt_process_details
;
REQABA empirical Absorption Correction, Version 1.1-03101998, Robert A. 
Jacobson, Molecular Structure Corp. 1996-1998'
;
_exptl_crystal_colour Red
_exptl_crystal_density_diffrn 3.165
_exptl_crystal_density_meas ?
_exptl_crystal_description Plate
_exptl_crystal_F_000 928
_exptl_crystal_size_max 0.168
_exptl_crystal_size_mid 0.120
_exptl_crystal_size_min 0.024
_refine_diff_density_max 1.269
_refine_diff_density_min -1.762
_refine_ls_extinction_coef 0.0000(6)
_refine_ls_extinction_expression Fc^*^=kFc[1+0.001xFc^2^\l^3^/sin(2\q)]^-1/4^
_refine_ls_extinction_method SHELXL
_refine_ls_goodness_of_fit_all 1.318
_refine_ls_goodness_of_fit_ref 1.318
_refine_ls_hydrogen_treatment mixed
_refine_ls_matrix_type full
_refine_ls_number_constraints 0
_refine_ls_number_parameters 128
_refine_ls_number_reflns 2188
_refine_ls_number_restraints 0
_refine_ls_R_factor_all 0.0668
_refine_ls_R_factor_gt 0.0618
_refine_ls_shift/su_max 0.334
_refine_ls_shift/su_mean 0.003
_refine_ls_structure_factor_coef Fsqd
_refine_ls_weighting_details 'calc w=1/[\s^2^(Fo^2^)+(0.0678P)^2^+1.0685P] where P=(Fo^2^+2Fc^2^)/3'
_refine_ls_weighting_scheme calc
_refine_ls_wR_factor_all 0.1305
_refine_ls_wR_factor_ref 0.1282
_reflns_number_gt 2108
_reflns_number_total 2188
_reflns_threshold_expression I>2sigma(I)
_cod_data_source_file ic0005341_4.cif
_cod_data_source_block '_Template_texray.inf'
_cod_depositor_comments
;
The following automatic conversions were performed:

'_exptl_crystal_density_meas' value 'not measured' was changed to '?'
- the value is perceived as not measured.

Automatic conversion script
Id: cif_fix_values 3008 2015-01-20 13:52:24Z robertas 
;
_cod_original_cell_volume 1072.38(18)
_cod_original_formula_sum 'C8 H6 I2 Cu2 N2 '
_cod_database_code 4321514

loop_
_symmetry_equiv_pos_as_xyz
'   +x,   +y,   +z'
'  -x,  1/2+y, 1/2-z'
'   -x,   -y,   -z'
'   +x,   1/2-y,  1/2+z'

loop_
_atom_site_label
_atom_site_type_symbol
_atom_site_fract_x
_atom_site_fract_y
_atom_site_fract_z
_atom_site_U_iso_or_equiv
_atom_site_adp_type
_atom_site_occupancy
_atom_site_symmetry_multiplicity
_atom_site_calc_flag
_atom_site_refinement_flags
_atom_site_calc_attached_atom
I1 I 0.46624(13) 0.39122(3) 0.08836(4) 0.0330(2) Uani 1 1 d . 0
I2 I 0.37823(13) 0.36724(3) 0.35518(4) 0.0318(2) Uani 1 1 d . 0
Cu1 Cu 0.0619(3) 0.43567(7) 0.18709(9) 0.0417(3) Uani 1 1 d . 0
Cu2 Cu 0.7647(3) 0.32329(6) 0.26017(9) 0.0400(3) Uani 1 1 d . 0
N1 N 0.0916(17) 0.5505(4) 0.2023(5) 0.0312(15) Uani 1 1 d . 0
N2 N 0.1915(17) 0.7079(4) 0.2284(5) 0.0290(14) Uani 1 1 d . 0
C1 C 0.205(2) 0.5924(5) 0.1465(7) 0.0337(18) Uani 1 1 d . 1
C2 C 0.256(2) 0.6704(5) 0.1602(6) 0.0310(17) Uani 1 1 d . 1
C3 C 0.075(2) 0.6669(5) 0.2886(6) 0.0294(17) Uani 1 1 d . 0
C4 C 0.000(2) 0.7028(5) 0.3617(7) 0.037(2) Uani 1 1 d . 1
C5 C -0.121(2) 0.6630(6) 0.4222(7) 0.0361(19) Uani 1 1 d . 1
C6 C -0.174(3) 0.5853(6) 0.4078(7) 0.041(2) Uani 1 1 d . 1
C7 C -0.104(2) 0.5479(5) 0.3359(7) 0.0321(18) Uani 1 1 d . 1
C8 C 0.020(2) 0.5871(5) 0.2742(6) 0.0292(17) Uani 1 1 d . 0
H1A H 0.2519 0.5693 0.0964 0.040 Uiso 1 1 calc R 0
H2A H 0.3386 0.6966 0.1192 0.037 Uiso 1 1 calc R 0
H4A H 0.0310 0.7546 0.3701 0.044 Uiso 1 1 calc R 0
H5A H -0.1668 0.6873 0.4720 0.043 Uiso 1 1 calc R 0
H6A H -0.2595 0.5584 0.4478 0.050 Uiso 1 1 calc R 0
H7A H -0.1394 0.4961 0.3283 0.039 Uiso 1 1 calc R 0

loop_
_atom_site_aniso_label
_atom_site_aniso_U_11
_atom_site_aniso_U_22
_atom_site_aniso_U_33
_atom_site_aniso_U_23
_atom_site_aniso_U_13
_atom_site_aniso_U_12
I1 0.0269(3) 0.0403(4) 0.0334(3) 0.0013(2) 0.0123(2) 0.0015(2)
I2 0.0258(3) 0.0385(4) 0.0344(3) 0.0010(2) 0.0147(2) 0.0020(2)
Cu1 0.0427(7) 0.0334(6) 0.0493(7) -0.0021(5) 0.0162(6) -0.0030(5)
Cu2 0.0422(7) 0.0323(6) 0.0511(7) 0.0004(5) 0.0234(6) 0.0023(5)
N1 0.022(3) 0.031(4) 0.037(4) 0.006(3) 0.005(3) 0.003(3)
N2 0.026(3) 0.026(3) 0.036(4) 0.000(3) 0.012(3) 0.000(3)
C1 0.029(4) 0.033(4) 0.040(5) 0.002(4) 0.013(4) 0.000(3)
C2 0.027(4) 0.032(4) 0.035(4) 0.003(4) 0.013(4) 0.002(3)
C3 0.027(4) 0.030(4) 0.031(4) 0.003(3) 0.009(4) -0.001(3)
C4 0.035(5) 0.035(5) 0.040(5) 0.002(4) 0.013(4) 0.001(4)
C5 0.033(5) 0.046(5) 0.031(4) 0.001(4) 0.012(4) -0.002(4)
C6 0.044(6) 0.045(5) 0.045(5) 0.000(4) 0.028(5) -0.008(4)
C7 0.035(5) 0.024(4) 0.042(5) 0.006(4) 0.020(4) 0.000(3)
C8 0.021(4) 0.028(4) 0.038(5) -0.001(3) 0.009(3) 0.001(3)

loop_
_atom_type_symbol
_atom_type_description
_atom_type_scat_dispersion_real
_atom_type_scat_dispersion_imag
_atom_type_scat_source
C C 0.0033 0.0016 'International Tables Vol C Tables 4.2.6.8 and 6.1.1.4'
H H 0.0000 0.0000 'International Tables Vol C Tables 4.2.6.8 and 6.1.1.4'
N N 0.0061 0.0033 'International Tables Vol C Tables 4.2.6.8 and 6.1.1.4'
Cu Cu 0.3201 1.2651 'International Tables Vol C Tables 4.2.6.8 and 6.1.1.4'
I I -0.4742 1.8119 'International Tables Vol C Tables 4.2.6.8 and 6.1.1.4'

loop_
_geom_angle_atom_site_label_1
_geom_angle_atom_site_label_2
_geom_angle_atom_site_label_3
_geom_angle
_geom_angle_site_symmetry_1
_geom_angle_site_symmetry_3
_geom_angle_publ_flag
Cu1 I1 Cu2 63.11(4) 1_655 . yes
Cu1 I1 Cu1 108.32(5) 1_655 . yes
Cu2 I1 Cu1 79.78(4) . . yes
Cu2 I2 Cu1 82.17(4) . . yes
Cu2 I2 Cu2 110.07(5) . 1_455 yes
Cu1 I2 Cu2 62.79(4) . 1_455 yes
N1 Cu1 I1 111.8(2) . 1_455 yes
N1 Cu1 I2 110.8(2) . . yes
I1 Cu1 I2 118.31(5) 1_455 . yes
N1 Cu1 I1 108.3(2) . . yes
I1 Cu1 I1 108.32(5) 1_455 . yes
I2 Cu1 I1 97.98(4) . . yes
N1 Cu1 Cu2 133.4(2) . 1_455 yes
I1 Cu1 Cu2 59.71(4) 1_455 1_455 yes
I2 Cu1 Cu2 58.63(4) . 1_455 yes
I1 Cu1 Cu2 117.89(5) . 1_455 yes
N2 Cu2 I2 107.8(2) 2_645 . yes
N2 Cu2 I2 101.4(2) 2_645 1_655 yes
I2 Cu2 I2 110.07(5) . 1_655 yes
N2 Cu2 I1 121.5(2) 2_645 . yes
I2 Cu2 I1 100.06(4) . . yes
I2 Cu2 I1 115.73(4) 1_655 . yes
N2 Cu2 Cu1 134.4(2) 2_645 1_655 yes
I2 Cu2 Cu1 117.40(5) . 1_655 yes
I2 Cu2 Cu1 58.58(4) 1_655 1_655 yes
I1 Cu2 Cu1 57.18(4) . 1_655 yes
C1 N1 C8 116.7(7) . . yes
C1 N1 Cu1 120.8(6) . . yes
C8 N1 Cu1 122.3(6) . . yes
C2 N2 C3 116.8(7) . . yes
C2 N2 Cu2 121.9(6) . 2_655 yes
C3 N2 Cu2 121.2(5) . 2_655 yes
N1 C1 C2 122.6(8) . . yes
N2 C2 C1 122.9(8) . . yes
N2 C3 C4 120.0(8) . . yes
N2 C3 C8 120.3(7) . . yes
C4 C3 C8 119.6(8) . . yes
C5 C4 C3 121.0(9) . . yes
C4 C5 C6 119.1(9) . . yes
C7 C6 C5 121.5(8) . . yes
C6 C7 C8 120.3(8) . . yes
N1 C8 C7 120.9(8) . . yes
N1 C8 C3 120.7(7) . . yes
C7 C8 C3 118.4(7) . . yes

loop_
_geom_bond_atom_site_label_1
_geom_bond_atom_site_label_2
_geom_bond_distance
_geom_bond_site_symmetry_2
_geom_bond_publ_flag
I1 Cu1 2.6284(14) 1_655 yes
I1 Cu2 2.7005(13) . yes
I1 Cu1 2.7638(14) . yes
I2 Cu2 2.6565(12) . yes
I2 Cu1 2.6766(14) . yes
I2 Cu2 2.6782(14) 1_455 yes
Cu1 N1 2.047(7) . yes
Cu1 I1 2.6284(14) 1_455 yes
Cu1 Cu2 2.7893(17) 1_455 yes
Cu2 N2 2.054(7) 2_645 yes
Cu2 I2 2.6782(14) 1_655 yes
Cu2 Cu1 2.7894(17) 1_655 yes
N1 C1 1.324(11) . yes
N1 C8 1.368(11) . yes
N2 C2 1.315(11) . yes
N2 C3 1.375(10) . yes
N2 Cu2 2.054(7) 2_655 yes
C1 C2 1.402(13) . yes
C3 C4 1.386(12) . yes
C3 C8 1.437(13) . yes
C4 C5 1.378(12) . yes
C5 C6 1.400(15) . yes
C6 C7 1.372(13) . yes
C7 C8 1.396(12) . yes
